data_7023851
loop_
_publ_author_name
'Dayan, Serkan'
'Kalayc\?io\(glu, Nilg\"un \"Ozpozan'
'Dayan, Osman'
'\"Ozdemir, Nam\?ik'
'Din\,cer, Muharrem'
'B\"uy\"ukg\"ung\"or, Orhan'

_publ_section_title
;
 Synthesis and characterization of SiO2-supported ruthenium complexes
 containing aromatic sulfonamides: as catalysts for transfer hydrogenation
 of acetophenone.
;
_journal_issue 14
_journal_name_full 'Dalton transactions (Cambridge, England : 2003)'
_journal_page_first 4957
_journal_page_last 4969
_journal_paper_doi 10.1039/c3dt32876g
_journal_volume 42
_journal_year 2013
_chemical_formula_moiety 'C23 H28 Cl2 N2 O3 Ru S, 0.5(H2 O)'
_chemical_formula_sum 'C23 H29 Cl2 N2 O3.5 Ru S'
_chemical_formula_weight 593.51
_chemical_name_systematic
;
?
;
_space_group_IT_number 14
_symmetry_cell_setting monoclinic
_symmetry_Int_Tables_number 14
_symmetry_space_group_name_Hall '-P 2ybc'
_symmetry_space_group_name_H-M 'P 1 21/c 1'
_atom_sites_solution_hydrogens geom
_atom_sites_solution_primary direct
_atom_sites_solution_secondary difmap
_audit_creation_method SHELXL-97
_cell_angle_alpha 90.00
_cell_angle_beta 116.359(2)
_cell_angle_gamma 90.00
_cell_formula_units_Z 4
_cell_length_a 10.8448(3)
_cell_length_b 15.2091(6)
_cell_length_c 17.3707(5)
_cell_measurement_reflns_used 36314
_cell_measurement_temperature 296
_cell_measurement_theta_max 28.05
_cell_measurement_theta_min 1.87
_cell_volume 2567.23(15)
_computing_cell_refinement X-AREA
_computing_data_collection 'X-AREA (Stoe & Cie, 2002)'
_computing_data_reduction 'X-RED32 (Stoe & Cie, 2002)'
_computing_molecular_graphics 'Ortep-3 for Windows (Farrugia, 1997)'
_computing_publication_material 'WinGX (Farrugia, 1999) and PLATON (Spek, 2009)'
_computing_structure_refinement 'SHELXL-97 (Sheldrick, 1997)'
_computing_structure_solution 'SHELXS-97 (Sheldrick, 1997)'
_diffrn_ambient_temperature 296
_diffrn_detector_area_resol_mean 6.67
_diffrn_measured_fraction_theta_full 0.995
_diffrn_measured_fraction_theta_max 0.995
_diffrn_measurement_device_type 'STOE IPDS 2'
_diffrn_measurement_method 'w scans'
_diffrn_radiation_collimation '0.5 mm diameter, multiple pinhole'
_diffrn_radiation_monochromator 'plane graphite'
_diffrn_radiation_source 'sealed X-ray tube, 12 x 0.4 mm long-fine focus'
_diffrn_radiation_type MoK\a
_diffrn_radiation_wavelength 0.71073
_diffrn_reflns_av_R_equivalents 0.0451
_diffrn_reflns_av_sigmaI/netI 0.0392
_diffrn_reflns_limit_h_max 14
_diffrn_reflns_limit_h_min -14
_diffrn_reflns_limit_k_max 19
_diffrn_reflns_limit_k_min -19
_diffrn_reflns_limit_l_max 22
_diffrn_reflns_limit_l_min -22
_diffrn_reflns_number 25379
_diffrn_reflns_theta_full 27.57
_diffrn_reflns_theta_max 27.57
_diffrn_reflns_theta_min 1.87
_diffrn_standards_decay_% 0
_diffrn_standards_interval_count 0
_diffrn_standards_number 0
_exptl_absorpt_coefficient_mu 0.929
_exptl_absorpt_correction_T_max 0.8723
_exptl_absorpt_correction_T_min 0.7233
_exptl_absorpt_correction_type integration
_exptl_absorpt_process_details 'X-RED32 (Stoe & Cie, 2002)'
_exptl_crystal_colour 'dark red''
_exptl_crystal_density_diffrn 1.536
_exptl_crystal_density_method 'not measured'
_exptl_crystal_description prism
_exptl_crystal_F_000 1212
_exptl_crystal_size_max 0.44
_exptl_crystal_size_mid 0.29
_exptl_crystal_size_min 0.19
_platon_squeeze_details
;
;
_refine_diff_density_max 0.418
_refine_diff_density_min -0.414
_refine_diff_density_rms 0.056
_refine_ls_extinction_method none
_refine_ls_goodness_of_fit_ref 1.007
_refine_ls_hydrogen_treatment constr
_refine_ls_matrix_type full
_refine_ls_number_parameters 293
_refine_ls_number_reflns 5906
_refine_ls_number_restraints 0
_refine_ls_restrained_S_all 1.007
_refine_ls_R_factor_all 0.0567
_refine_ls_R_factor_gt 0.0341
_refine_ls_shift/su_max 0.001
_refine_ls_shift/su_mean 0.000
_refine_ls_structure_factor_coef Fsqd
_refine_ls_weighting_details 'calc w=1/[\s^2^(Fo^2^)+(0.0344P)^2^] where P=(Fo^2^+2Fc^2^)/3'
_refine_ls_weighting_scheme calc
_refine_ls_wR_factor_gt 0.0672
_refine_ls_wR_factor_ref 0.0719
_reflns_number_gt 4427
_reflns_number_total 5906
_reflns_threshold_expression I>2\s(I)
_cod_data_source_file c3dt32876g.txt
_cod_data_source_block namikoz24
_cod_original_cell_volume 2567.23(14)
_cod_original_sg_symbol_H-M 'P 21/c'
_cod_original_formula_sum 'C23 H29 Cl2 N2 O3.50 Ru S'
_cod_database_code 7023851

loop_
_symmetry_equiv_pos_as_xyz
'x, y, z'
'-x, y+1/2, -z+1/2'
'-x, -y, -z'
'x, -y-1/2, z-1/2'

loop_
_atom_site_label
_atom_site_type_symbol
_atom_site_fract_x
_atom_site_fract_y
_atom_site_fract_z
_atom_site_U_iso_or_equiv
_atom_site_adp_type
_atom_site_occupancy
_atom_site_symmetry_multiplicity
_atom_site_calc_flag
_atom_site_refinement_flags
Ru1 Ru 0.22161(2) 0.048933(13) 0.434625(13) 0.04232(7) Uani 1 1 d .
Cl1 Cl 0.40073(8) 0.01248(5) 0.57608(4) 0.05839(18) Uani 1 1 d .
Cl2 Cl 0.15263(7) 0.15903(5) 0.50766(5) 0.05640(18) Uani 1 1 d .
S1 S 0.51413(7) 0.20599(5) 0.18136(5) 0.05391(17) Uani 1 1 d .
O1 O 0.63288(19) 0.18319(15) 0.25742(14) 0.0676(6) Uani 1 1 d .
O2 O 0.5293(2) 0.23930(15) 0.10872(13) 0.0659(5) Uani 1 1 d .
O3 O 0.1400(2) -0.09502(14) 0.07514(15) 0.0777(7) Uani 1 1 d .
N1 N 0.3794(2) 0.14361(13) 0.44291(13) 0.0447(5) Uani 1 1 d .
H1A H 0.4109 0.1693 0.4948 0.054 Uiso 1 1 calc R
H1B H 0.4498 0.1122 0.4429 0.054 Uiso 1 1 calc R
N2 N 0.4284(2) 0.28192(15) 0.20148(15) 0.0543(6) Uani 1 1 d .
H2 H 0.4143 0.3298 0.1724 0.065 Uiso 1 1 calc R
C1 C 0.2154(4) -0.1664(2) 0.4764(3) 0.0946(13) Uani 1 1 d .
H1C H 0.2269 -0.1464 0.5316 0.142 Uiso 1 1 calc R
H1D H 0.3018 -0.1878 0.4811 0.142 Uiso 1 1 calc R
H1E H 0.1486 -0.2129 0.4566 0.142 Uiso 1 1 calc R
C2 C 0.1669(4) -0.0913(2) 0.4135(2) 0.0641(8) Uani 1 1 d .
C3 C 0.2400(3) -0.06658(18) 0.36664(19) 0.0576(7) Uani 1 1 d .
H3 H 0.3170 -0.0985 0.3728 0.069 Uiso 1 1 calc R
C4 C 0.1966(3) 0.00585(18) 0.31107(17) 0.0505(6) Uani 1 1 d .
H4 H 0.2479 0.0226 0.2825 0.061 Uiso 1 1 calc R
C5 C 0.0761(3) 0.05475(18) 0.29693(16) 0.0500(6) Uani 1 1 d .
C6 C 0.0071(3) 0.0306(2) 0.34571(19) 0.0566(7) Uani 1 1 d .
H6 H -0.0691 0.0629 0.3403 0.068 Uiso 1 1 calc R
C7 C 0.0505(3) -0.0417(2) 0.4028(2) 0.0641(8) Uani 1 1 d .
H7 H 0.0019 -0.0566 0.4335 0.077 Uiso 1 1 calc R
C8 C 0.0271(3) 0.1270(2) 0.23061(19) 0.0614(8) Uani 1 1 d .
H8 H 0.1083 0.1540 0.2294 0.074 Uiso 1 1 calc R
C9 C -0.0576(4) 0.0842(3) 0.1433(2) 0.0954(12) Uani 1 1 d .
H9A H -0.0717 0.1257 0.0985 0.143 Uiso 1 1 calc R
H9B H -0.1451 0.0662 0.1394 0.143 Uiso 1 1 calc R
H9C H -0.0094 0.0338 0.1372 0.143 Uiso 1 1 calc R
C10 C -0.0533(4) 0.1991(3) 0.2490(3) 0.0874(11) Uani 1 1 d .
H10A H -0.0663 0.2477 0.2109 0.131 Uiso 1 1 calc R
H10B H -0.0030 0.2185 0.3074 0.131 Uiso 1 1 calc R
H10C H -0.1413 0.1767 0.2403 0.131 Uiso 1 1 calc R
C11 C 0.3511(3) 0.21334(16) 0.38088(16) 0.0444(6) Uani 1 1 d .
C12 C 0.4069(3) 0.21103(17) 0.32312(16) 0.0450(6) Uani 1 1 d .
H12 H 0.4655 0.1656 0.3249 0.054 Uiso 1 1 calc R
C13 C 0.3740(3) 0.27788(17) 0.26212(16) 0.0459(6) Uani 1 1 d .
C14 C 0.2874(3) 0.34447(19) 0.2595(2) 0.0625(8) Uani 1 1 d .
H14 H 0.2632 0.3878 0.2176 0.075 Uiso 1 1 calc R
C15 C 0.2366(4) 0.3471(2) 0.3189(2) 0.0744(9) Uani 1 1 d .
H15 H 0.1803 0.3935 0.3182 0.089 Uiso 1 1 calc R
C16 C 0.2678(3) 0.2818(2) 0.3798(2) 0.0641(8) Uani 1 1 d .
H16 H 0.2327 0.2841 0.4198 0.077 Uiso 1 1 calc R
C17 C 0.4069(3) 0.11343(18) 0.15112(17) 0.0484(6) Uani 1 1 d .
C18 C 0.4499(3) 0.03466(19) 0.19364(19) 0.0556(7) Uani 1 1 d .
H18 H 0.5381 0.0297 0.2385 0.067 Uiso 1 1 calc R
C19 C 0.3630(3) -0.03715(17) 0.17011(19) 0.0542(7) Uani 1 1 d .
H19 H 0.3918 -0.0900 0.1996 0.065 Uiso 1 1 calc R
C20 C 0.2338(3) -0.03013(18) 0.10295(19) 0.0558(7) Uani 1 1 d .
C21 C 0.1906(3) 0.0498(2) 0.0599(2) 0.0656(8) Uani 1 1 d .
H21 H 0.1031 0.0546 0.0143 0.079 Uiso 1 1 calc R
C22 C 0.2755(3) 0.12077(19) 0.08404(19) 0.0594(8) Uani 1 1 d .
H22 H 0.2456 0.1742 0.0557 0.071 Uiso 1 1 calc R
C23 C 0.1743(4) -0.1757(2) 0.1196(3) 0.0903(12) Uani 1 1 d .
H23A H 0.1009 -0.2170 0.0915 0.135 Uiso 1 1 calc R
H23B H 0.1880 -0.1668 0.1776 0.135 Uiso 1 1 calc R
H23C H 0.2573 -0.1982 0.1201 0.135 Uiso 1 1 calc R

loop_
_atom_site_aniso_label
_atom_site_aniso_U_11
_atom_site_aniso_U_22
_atom_site_aniso_U_33
_atom_site_aniso_U_23
_atom_site_aniso_U_13
_atom_site_aniso_U_12
Ru1 0.05017(11) 0.04275(11) 0.03743(11) -0.00332(9) 0.02252(8) -0.00646(9)
Cl1 0.0677(4) 0.0605(4) 0.0422(4) 0.0072(3) 0.0201(3) -0.0026(3)
Cl2 0.0683(4) 0.0539(4) 0.0596(4) -0.0117(3) 0.0398(4) -0.0080(3)
S1 0.0530(4) 0.0663(4) 0.0470(4) 0.0032(3) 0.0263(3) -0.0077(3)
O1 0.0501(11) 0.0885(15) 0.0604(13) 0.0036(11) 0.0211(10) -0.0091(10)
O2 0.0764(13) 0.0785(14) 0.0586(13) 0.0044(11) 0.0443(11) -0.0094(11)
O3 0.0780(14) 0.0562(13) 0.0735(15) 0.0059(11) 0.0107(12) -0.0106(11)
N1 0.0533(12) 0.0479(11) 0.0367(11) -0.0019(9) 0.0233(10) -0.0061(9)
N2 0.0732(15) 0.0508(13) 0.0464(13) 0.0060(10) 0.0332(12) -0.0060(11)
C1 0.128(3) 0.0499(19) 0.084(3) 0.0096(17) 0.027(2) -0.0215(19)
C2 0.081(2) 0.0483(16) 0.0549(18) -0.0089(13) 0.0229(16) -0.0218(15)
C3 0.0667(17) 0.0450(16) 0.0562(18) -0.0138(12) 0.0228(15) -0.0015(12)
C4 0.0572(16) 0.0568(16) 0.0421(15) -0.0145(12) 0.0263(13) -0.0060(13)
C5 0.0509(14) 0.0585(16) 0.0374(14) -0.0093(12) 0.0167(11) -0.0086(13)
C6 0.0472(14) 0.0671(19) 0.0548(17) -0.0128(14) 0.0221(13) -0.0119(13)
C7 0.0695(19) 0.072(2) 0.0562(18) -0.0118(15) 0.0325(15) -0.0314(17)
C8 0.0585(16) 0.072(2) 0.0478(17) 0.0025(14) 0.0187(14) 0.0012(14)
C9 0.109(3) 0.107(3) 0.0470(19) 0.0010(19) 0.014(2) 0.002(2)
C10 0.084(2) 0.089(3) 0.086(3) 0.012(2) 0.035(2) 0.024(2)
C11 0.0537(14) 0.0432(13) 0.0378(13) -0.0035(10) 0.0218(12) -0.0077(11)
C12 0.0517(14) 0.0443(13) 0.0415(14) -0.0012(11) 0.0230(12) -0.0054(11)
C13 0.0525(14) 0.0470(14) 0.0393(14) 0.0005(11) 0.0213(12) -0.0074(11)
C14 0.081(2) 0.0496(16) 0.064(2) 0.0137(14) 0.0381(17) 0.0046(15)
C15 0.103(2) 0.0528(18) 0.087(2) 0.0128(16) 0.060(2) 0.0228(17)
C16 0.092(2) 0.0563(17) 0.0648(19) 0.0050(14) 0.0538(18) 0.0094(15)
C17 0.0502(14) 0.0547(15) 0.0415(14) 0.0015(12) 0.0215(12) 0.0007(12)
C18 0.0510(15) 0.0628(18) 0.0468(16) 0.0054(13) 0.0162(13) 0.0092(13)
C19 0.0608(16) 0.0450(15) 0.0512(16) 0.0070(12) 0.0198(13) 0.0084(12)
C20 0.0594(17) 0.0530(17) 0.0487(16) 0.0015(12) 0.0183(14) -0.0023(12)
C21 0.0557(16) 0.0616(18) 0.0569(18) 0.0114(15) 0.0045(14) 0.0033(14)
C22 0.0615(16) 0.0483(15) 0.0554(18) 0.0114(13) 0.0143(14) 0.0027(13)
C23 0.126(3) 0.0514(19) 0.079(3) -0.0017(17) 0.033(2) -0.0168(19)

loop_
_atom_type_symbol
_atom_type_description
_atom_type_scat_dispersion_real
_atom_type_scat_dispersion_imag
_atom_type_scat_source
C C 0.0033 0.0016 'International Tables Vol C Tables 4.2.6.8 and 6.1.1.4'
H H 0.0000 0.0000 'International Tables Vol C Tables 4.2.6.8 and 6.1.1.4'
Cl Cl 0.1484 0.1585 'International Tables Vol C Tables 4.2.6.8 and 6.1.1.4'
N N 0.0061 0.0033 'International Tables Vol C Tables 4.2.6.8 and 6.1.1.4'
O O 0.0106 0.0060 'International Tables Vol C Tables 4.2.6.8 and 6.1.1.4'
Ru Ru -1.2594 0.8363 'International Tables Vol C Tables 4.2.6.8 and 6.1.1.4'
S S 0.1246 0.1234 'International Tables Vol C Tables 4.2.6.8 and 6.1.1.4'

loop_
_geom_angle_atom_site_label_1
_geom_angle_atom_site_label_2
_geom_angle_atom_site_label_3
_geom_angle
C4 Ru1 C6 68.16(11)
C4 Ru1 C3 37.87(11)
C6 Ru1 C3 80.61(11)
C4 Ru1 C7 80.63(12)
C6 Ru1 C7 37.99(12)
C3 Ru1 C7 67.89(12)
C4 Ru1 N1 90.83(9)
C6 Ru1 N1 133.80(10)
C3 Ru1 N1 108.01(10)
C7 Ru1 N1 170.18(10)
C4 Ru1 C2 68.39(12)
C6 Ru1 C2 68.35(12)
C3 Ru1 C2 37.76(12)
C7 Ru1 C2 37.58(12)
N1 Ru1 C2 142.42(11)
C4 Ru1 C5 38.27(10)
C6 Ru1 C5 37.51(11)
C3 Ru1 C5 68.75(11)
C7 Ru1 C5 68.34(11)
N1 Ru1 C5 101.92(9)
C2 Ru1 C5 81.25(11)
C4 Ru1 Cl2 143.93(8)
C6 Ru1 Cl2 88.79(8)
C3 Ru1 Cl2 166.21(9)
C7 Ru1 Cl2 98.33(9)
N1 Ru1 Cl2 85.69(6)
C2 Ru1 Cl2 129.58(10)
C5 Ru1 Cl2 107.63(8)
C4 Ru1 Cl1 129.28(8)
C6 Ru1 Cl1 144.81(9)
C3 Ru1 Cl1 98.06(8)
C7 Ru1 Cl1 108.78(9)
N1 Ru1 Cl1 80.37(6)
C2 Ru1 Cl1 89.02(8)
C5 Ru1 Cl1 166.74(8)
Cl2 Ru1 Cl1 85.51(3)
O1 S1 O2 119.61(13)
O1 S1 N2 110.17(13)
O2 S1 N2 103.85(13)
O1 S1 C17 106.87(13)
O2 S1 C17 109.88(13)
N2 S1 C17 105.67(13)
C20 O3 C23 118.0(2)
C11 N1 Ru1 122.15(15)
C11 N1 H1A 106.8
Ru1 N1 H1A 106.8
C11 N1 H1B 106.8
Ru1 N1 H1B 106.8
H1A N1 H1B 106.6
C13 N2 S1 126.78(18)
C13 N2 H2 116.6
S1 N2 H2 116.6
C2 C1 H1C 109.5
C2 C1 H1D 109.5
H1C C1 H1D 109.5
C2 C1 H1E 109.5
H1C C1 H1E 109.5
H1D C1 H1E 109.5
C7 C2 C3 118.5(3)
C7 C2 C1 120.4(3)
C3 C2 C1 121.0(3)
C7 C2 Ru1 70.23(17)
C3 C2 Ru1 70.11(16)
C1 C2 Ru1 129.2(2)
C4 C3 C2 120.2(3)
C4 C3 Ru1 69.84(15)
C2 C3 Ru1 72.13(17)
C4 C3 H3 119.9
C2 C3 H3 119.9
Ru1 C3 H3 130.8
C3 C4 C5 122.0(3)
C3 C4 Ru1 72.30(17)
C5 C4 Ru1 73.26(15)
C3 C4 H4 119.0
C5 C4 H4 119.0
Ru1 C4 H4 127.6
C6 C5 C4 116.9(3)
C6 C5 C8 123.4(3)
C4 C5 C8 119.8(3)
C6 C5 Ru1 69.63(16)
C4 C5 Ru1 68.47(14)
C8 C5 Ru1 134.21(19)
C5 C6 C7 121.7(3)
C5 C6 Ru1 72.85(15)
C7 C6 Ru1 71.45(16)
C5 C6 H6 119.2
C7 C6 H6 119.2
Ru1 C6 H6 129.0
C2 C7 C6 120.6(3)
C2 C7 Ru1 72.18(16)
C6 C7 Ru1 70.57(16)
C2 C7 H7 119.7
C6 C7 H7 119.7
Ru1 C7 H7 130.2
C5 C8 C10 113.9(3)
C5 C8 C9 107.5(3)
C10 C8 C9 111.6(3)
C5 C8 H8 107.9
C10 C8 H8 107.9
C9 C8 H8 107.9
C8 C9 H9A 109.5
C8 C9 H9B 109.5
H9A C9 H9B 109.5
C8 C9 H9C 109.5
H9A C9 H9C 109.5
H9B C9 H9C 109.5
C8 C10 H10A 109.5
C8 C10 H10B 109.5
H10A C10 H10B 109.5
C8 C10 H10C 109.5
H10A C10 H10C 109.5
H10B C10 H10C 109.5
C16 C11 C12 120.4(2)
C16 C11 N1 119.2(2)
C12 C11 N1 120.4(2)
C11 C12 C13 119.0(2)
C11 C12 H12 120.5
C13 C12 H12 120.5
C14 C13 C12 120.3(3)
C14 C13 N2 116.7(2)
C12 C13 N2 123.0(2)
C13 C14 C15 119.8(3)
C13 C14 H14 120.1
C15 C14 H14 120.1
C14 C15 C16 120.9(3)
C14 C15 H15 119.5
C16 C15 H15 119.5
C11 C16 C15 119.5(3)
C11 C16 H16 120.3
C15 C16 H16 120.3
C18 C17 C22 119.9(2)
C18 C17 S1 121.1(2)
C22 C17 S1 119.0(2)
C17 C18 C19 120.3(2)
C17 C18 H18 119.8
C19 C18 H18 119.8
C20 C19 C18 119.7(2)
C20 C19 H19 120.2
C18 C19 H19 120.2
O3 C20 C19 124.9(3)
O3 C20 C21 115.3(2)
C19 C20 C21 119.8(3)
C22 C21 C20 120.4(3)
C22 C21 H21 119.8
C20 C21 H21 119.8
C21 C22 C17 119.9(3)
C21 C22 H22 120.1
C17 C22 H22 120.1
O3 C23 H23A 109.5
O3 C23 H23B 109.5
H23A C23 H23B 109.5
O3 C23 H23C 109.5
H23A C23 H23C 109.5
H23B C23 H23C 109.5

loop_
_geom_bond_atom_site_label_1
_geom_bond_atom_site_label_2
_geom_bond_distance
Ru1 C4 2.143(3)
Ru1 C6 2.164(3)
Ru1 C3 2.175(3)
Ru1 C7 2.176(3)
Ru1 N1 2.192(2)
Ru1 C2 2.201(3)
Ru1 C5 2.206(3)
Ru1 Cl2 2.4116(7)
Ru1 Cl1 2.4249(7)
S1 O1 1.419(2)
S1 O2 1.435(2)
S1 N2 1.615(2)
S1 C17 1.752(3)
O3 C20 1.344(3)
O3 C23 1.409(4)
N1 C11 1.444(3)
N1 H1A 0.9000
N1 H1B 0.9000
N2 C13 1.419(3)
N2 H2 0.8600
C1 C2 1.505(5)
C1 H1C 0.9600
C1 H1D 0.9600
C1 H1E 0.9600
C2 C7 1.410(5)
C2 C3 1.416(5)
C3 C4 1.401(4)
C3 H3 0.9300
C4 C5 1.427(4)
C4 H4 0.9300
C5 C6 1.406(4)
C5 C8 1.508(4)
C6 C7 1.413(4)
C6 H6 0.9300
C7 H7 0.9300
C8 C10 1.521(5)
C8 C9 1.527(4)
C8 H8 0.9800
C9 H9A 0.9600
C9 H9B 0.9600
C9 H9C 0.9600
C10 H10A 0.9600
C10 H10B 0.9600
C10 H10C 0.9600
C11 C16 1.373(4)
C11 C12 1.383(4)
C12 C13 1.396(3)
C12 H12 0.9300
C13 C14 1.368(4)
C14 C15 1.369(4)
C14 H14 0.9300
C15 C16 1.379(4)
C15 H15 0.9300
C16 H16 0.9300
C17 C18 1.376(4)
C17 C22 1.388(4)
C18 C19 1.381(4)
C18 H18 0.9300
C19 C20 1.372(4)
C19 H19 0.9300
C20 C21 1.396(4)
C21 C22 1.358(4)
C21 H21 0.9300
C22 H22 0.9300
C23 H23A 0.9600
C23 H23B 0.9600
C23 H23C 0.9600

loop_
_geom_hbond_atom_site_label_D
_geom_hbond_atom_site_label_H
_geom_hbond_atom_site_label_A
_geom_hbond_distance_DH
_geom_hbond_distance_HA
_geom_hbond_distance_DA
_geom_hbond_angle_DHA
_geom_hbond_site_symmetry_A
C16 H16 Cl2 0.93 2.81 3.527(3) 135.2 .
C12 H12 O1 0.93 2.58 3.158(3) 121.1 .
C18 H18 O1 0.93 2.51 2.883(4) 104.1 .
C22 H22 Cl2 0.93 2.72 3.631(3) 166.2 4_565
N1 H1B Cl1 0.90 2.61 3.483(2) 163.7 3_656
C21 H21 O3 0.93 2.47 3.371(4) 162.8 3
N1 H1A O2 0.90 2.29 3.155(3) 161.4 4_566
C7 H7 Cl2 0.93 2.79 3.675(3) 158.7 3_556
C10 H10C O1 0.96 2.60 3.480(4) 152.9 1_455

loop_
_geom_torsion_atom_site_label_1
_geom_torsion_atom_site_label_2
_geom_torsion_atom_site_label_3
_geom_torsion_atom_site_label_4
_geom_torsion
C4 Ru1 N1 C11 60.2(2)
C6 Ru1 N1 C11 0.3(3)
C3 Ru1 N1 C11 94.6(2)
C2 Ru1 N1 C11 114.4(2)
C5 Ru1 N1 C11 23.3(2)
Cl2 Ru1 N1 C11 -83.86(18)
Cl1 Ru1 N1 C11 -170.03(19)
O1 S1 N2 C13 -57.5(3)
O2 S1 N2 C13 173.2(2)
C17 S1 N2 C13 57.6(2)
C4 Ru1 C2 C7 -103.1(2)
C6 Ru1 C2 C7 -29.01(18)
C3 Ru1 C2 C7 -132.1(3)
N1 Ru1 C2 C7 -163.86(17)
C5 Ru1 C2 C7 -65.65(19)
Cl2 Ru1 C2 C7 40.0(2)
Cl1 Ru1 C2 C7 123.39(18)
C4 Ru1 C2 C3 28.91(17)
C6 Ru1 C2 C3 103.05(19)
C7 Ru1 C2 C3 132.1(3)
N1 Ru1 C2 C3 -31.8(3)
C5 Ru1 C2 C3 66.41(18)
Cl2 Ru1 C2 C3 172.10(14)
Cl1 Ru1 C2 C3 -104.55(17)
C4 Ru1 C2 C1 143.2(4)
C6 Ru1 C2 C1 -142.7(4)
C3 Ru1 C2 C1 114.3(4)
C7 Ru1 C2 C1 -113.7(4)
N1 Ru1 C2 C1 82.5(4)
C5 Ru1 C2 C1 -179.3(4)
Cl2 Ru1 C2 C1 -73.7(4)
Cl1 Ru1 C2 C1 9.7(4)
C7 C2 C3 C4 0.0(4)
C1 C2 C3 C4 -177.2(3)
Ru1 C2 C3 C4 -52.7(2)
C7 C2 C3 Ru1 52.7(2)
C1 C2 C3 Ru1 -124.6(3)
C6 Ru1 C3 C4 66.32(18)
C7 Ru1 C3 C4 103.66(19)
N1 Ru1 C3 C4 -66.83(18)
C2 Ru1 C3 C4 132.9(3)
C5 Ru1 C3 C4 29.29(16)
Cl2 Ru1 C3 C4 106.5(4)
Cl1 Ru1 C3 C4 -149.28(16)
C4 Ru1 C3 C2 -132.9(3)
C6 Ru1 C3 C2 -66.60(19)
C7 Ru1 C3 C2 -29.26(18)
N1 Ru1 C3 C2 160.25(17)
C5 Ru1 C3 C2 -103.63(19)
Cl2 Ru1 C3 C2 -26.4(4)
Cl1 Ru1 C3 C2 77.81(17)
C2 C3 C4 C5 -2.5(4)
Ru1 C3 C4 C5 -56.2(2)
C2 C3 C4 Ru1 53.7(2)
C6 Ru1 C4 C3 -103.24(19)
C7 Ru1 C4 C3 -65.85(19)
N1 Ru1 C4 C3 119.03(17)
C2 Ru1 C4 C3 -28.84(18)
C5 Ru1 C4 C3 -132.6(3)
Cl2 Ru1 C4 C3 -157.16(14)
Cl1 Ru1 C4 C3 40.8(2)
C6 Ru1 C4 C5 29.35(16)
C3 Ru1 C4 C5 132.6(3)
C7 Ru1 C4 C5 66.75(18)
N1 Ru1 C4 C5 -108.37(16)
C2 Ru1 C4 C5 103.76(19)
Cl2 Ru1 C4 C5 -24.6(2)
Cl1 Ru1 C4 C5 173.41(12)
C3 C4 C5 C6 4.0(4)
Ru1 C4 C5 C6 -51.7(2)
C3 C4 C5 C8 -174.6(2)
Ru1 C4 C5 C8 129.6(2)
C3 C4 C5 Ru1 55.8(2)
C4 Ru1 C5 C6 131.7(3)
C3 Ru1 C5 C6 102.65(19)
C7 Ru1 C5 C6 28.91(18)
N1 Ru1 C5 C6 -152.46(17)
C2 Ru1 C5 C6 65.63(19)
Cl2 Ru1 C5 C6 -63.23(17)
Cl1 Ru1 C5 C6 108.9(3)
C6 Ru1 C5 C4 -131.7(3)
C3 Ru1 C5 C4 -29.00(17)
C7 Ru1 C5 C4 -102.74(19)
N1 Ru1 C5 C4 75.89(17)
C2 Ru1 C5 C4 -66.02(18)
Cl2 Ru1 C5 C4 165.12(15)
Cl1 Ru1 C5 C4 -22.8(4)
C4 Ru1 C5 C8 -111.1(3)
C6 Ru1 C5 C8 117.2(4)
C3 Ru1 C5 C8 -140.1(3)
C7 Ru1 C5 C8 146.1(3)
N1 Ru1 C5 C8 -35.2(3)
C2 Ru1 C5 C8 -177.1(3)
Cl2 Ru1 C5 C8 54.0(3)
Cl1 Ru1 C5 C8 -133.9(3)
C4 C5 C6 C7 -3.2(4)
C8 C5 C6 C7 175.3(3)
Ru1 C5 C6 C7 -54.4(2)
C4 C5 C6 Ru1 51.2(2)
C8 C5 C6 Ru1 -130.2(3)
C4 Ru1 C6 C5 -29.91(17)
C3 Ru1 C6 C5 -67.18(18)
C7 Ru1 C6 C5 -133.1(3)
N1 Ru1 C6 C5 38.8(2)
C2 Ru1 C6 C5 -104.38(19)
Cl2 Ru1 C6 C5 121.67(16)
Cl1 Ru1 C6 C5 -157.88(13)
C4 Ru1 C6 C7 103.2(2)
C3 Ru1 C6 C7 65.92(19)
N1 Ru1 C6 C7 171.93(17)
C2 Ru1 C6 C7 28.72(19)
C5 Ru1 C6 C7 133.1(3)
Cl2 Ru1 C6 C7 -105.22(18)
Cl1 Ru1 C6 C7 -24.8(3)
C3 C2 C7 C6 0.8(4)
C1 C2 C7 C6 178.0(3)
Ru1 C2 C7 C6 53.4(2)
C3 C2 C7 Ru1 -52.6(2)
C1 C2 C7 Ru1 124.6(3)
C5 C6 C7 C2 0.9(4)
Ru1 C6 C7 C2 -54.1(2)
C5 C6 C7 Ru1 55.1(2)
C4 Ru1 C7 C2 66.58(19)
C6 Ru1 C7 C2 132.9(3)
C3 Ru1 C7 C2 29.38(18)
C5 Ru1 C7 C2 104.3(2)
Cl2 Ru1 C7 C2 -149.93(17)
Cl1 Ru1 C7 C2 -61.86(19)
C4 Ru1 C7 C6 -66.34(19)
C3 Ru1 C7 C6 -103.5(2)
C2 Ru1 C7 C6 -132.9(3)
C5 Ru1 C7 C6 -28.58(18)
Cl2 Ru1 C7 C6 77.16(18)
Cl1 Ru1 C7 C6 165.22(16)
C6 C5 C8 C10 28.8(4)
C4 C5 C8 C10 -152.7(3)
Ru1 C5 C8 C10 -64.6(4)
C6 C5 C8 C9 -95.4(3)
C4 C5 C8 C9 83.1(3)
Ru1 C5 C8 C9 171.2(3)
Ru1 N1 C11 C16 70.1(3)
Ru1 N1 C11 C12 -109.7(2)
C16 C11 C12 C13 -1.9(4)
N1 C11 C12 C13 177.9(2)
C11 C12 C13 C14 -0.2(4)
C11 C12 C13 N2 178.7(2)
S1 N2 C13 C14 -170.5(2)
S1 N2 C13 C12 10.5(4)
C12 C13 C14 C15 2.2(4)
N2 C13 C14 C15 -176.8(3)
C13 C14 C15 C16 -2.2(5)
C12 C11 C16 C15 1.9(5)
N1 C11 C16 C15 -177.9(3)
C14 C15 C16 C11 0.1(5)
O1 S1 C17 C18 -6.4(3)
O2 S1 C17 C18 124.8(3)
N2 S1 C17 C18 -123.7(2)
O1 S1 C17 C22 172.4(2)
O2 S1 C17 C22 -56.4(3)
N2 S1 C17 C22 55.1(3)
C22 C17 C18 C19 -0.2(5)
S1 C17 C18 C19 178.6(2)
C17 C18 C19 C20 1.2(5)
C23 O3 C20 C19 2.1(5)
C23 O3 C20 C21 -176.0(3)
C18 C19 C20 O3 -179.1(3)
C18 C19 C20 C21 -1.0(5)
O3 C20 C21 C22 178.2(3)
C19 C20 C21 C22 0.0(5)
C20 C21 C22 C17 1.0(5)
C18 C17 C22 C21 -0.9(5)
S1 C17 C22 C21 -179.7(3)

loop_
_platon_squeeze_void_nr
_platon_squeeze_void_average_x
_platon_squeeze_void_average_y
_platon_squeeze_void_average_z
_platon_squeeze_void_volume
_platon_squeeze_void_count_electrons
_platon_squeeze_void_content
1 0.500 0.500 0.500 91 15 ' '
2 0.500 1.000 0.000 91 15 ' '
